data_7246138
loop_
_publ_author_name
'Singh, Sanjay'
'Mondal, Sankalan'
'Vodnala, Nagaraju'
'Hazra, Chinmoy Kumar'

_publ_section_title
;
 Hydrogen bonding network-enabled Br\/onsted acid-catalyzed
 Friedel--Crafts reactions: a green approach to access unsymmetrical
 diaryl- and triarylmethanes
;
_journal_issue 3
_journal_name_full 'Green Chemistry'
_journal_page_first 1014
_journal_page_last 1022
_journal_paper_doi 10.1039/D2GC04684A
_journal_volume 25
_journal_year 2023
_chemical_formula_moiety 'C24 H21 F5 O4'
_chemical_formula_sum 'C24 H20 F5 O4'
_chemical_formula_weight 467.40
_space_group_crystal_system triclinic
_space_group_IT_number 2
_space_group_name_Hall '-P 1'
_space_group_name_H-M_alt 'P -1'
_atom_sites_solution_hydrogens geom
_audit_creation_date 2022-07-12
_audit_creation_method
;
Olex2 1.5
(compiled 2022.04.07 svn.rca3783a0 for OlexSys, GUI svn.r6498)
;
_audit_update_record
;
2022-07-14 deposited with the CCDC.	2023-01-13 downloaded from the CCDC.
;
_cell_angle_alpha 98.767(2)
_cell_angle_beta 99.704(2)
_cell_angle_gamma 91.221(2)
_cell_formula_units_Z 2
_cell_length_a 8.3761(5)
_cell_length_b 8.4007(5)
_cell_length_c 16.0336(9)
_cell_measurement_reflns_used 8030
_cell_measurement_temperature 293(2)
_cell_measurement_theta_max 25.265
_cell_measurement_theta_min 2.456
_cell_volume 1097.79(11)
_computing_cell_refinement 'SAINT V8.40B (?, 2016)'
_computing_data_reduction 'SAINT V8.40B (?, 2016)'
_computing_molecular_graphics 'Olex2 1.5 (Dolomanov et al., 2009)'
_computing_publication_material 'Olex2 1.5 (Dolomanov et al., 2009)'
_computing_structure_refinement 'XL  (Sheldrick, 2008)'
_diffrn_ambient_temperature 293.15
_diffrn_measured_fraction_theta_full 1.000
_diffrn_measured_fraction_theta_max 1.000
_diffrn_measurement_device_type multi-scan
_diffrn_radiation_type MoK\a
_diffrn_radiation_wavelength 0.71073
_diffrn_reflns_av_R_equivalents 0.0646
_diffrn_reflns_av_unetI/netI 0.0413
_diffrn_reflns_Laue_measured_fraction_full 1.000
_diffrn_reflns_Laue_measured_fraction_max 1.000
_diffrn_reflns_limit_h_max 11
_diffrn_reflns_limit_h_min -11
_diffrn_reflns_limit_k_max 11
_diffrn_reflns_limit_k_min -11
_diffrn_reflns_limit_l_max 21
_diffrn_reflns_limit_l_min -21
_diffrn_reflns_number 43739
_diffrn_reflns_point_group_measured_fraction_full 1.000
_diffrn_reflns_point_group_measured_fraction_max 1.000
_diffrn_reflns_theta_full 25.242
_diffrn_reflns_theta_max 28.309
_diffrn_reflns_theta_min 2.456
_diffrn_source_current 1.0
_diffrn_source_power 0.05
_diffrn_source_voltage 50.0
_exptl_absorpt_coefficient_mu 0.123
_exptl_absorpt_correction_T_max 1.0000
_exptl_absorpt_correction_T_min 0.9488
_exptl_absorpt_correction_type multi-scan
_exptl_absorpt_process_details
;
SADABS-2016/2 (Bruker,2016/2) was used for absorption correction.
wR2(int) was 0.1196 before and 0.0589 after correction.
The Ratio of minimum to maximum transmission is 0.9488.
The \l/2 correction factor is 0.00150.
;
_exptl_crystal_colour 'clear dark yellow'
_exptl_crystal_colour_lustre clear
_exptl_crystal_colour_modifier dark
_exptl_crystal_colour_primary yellow
_exptl_crystal_density_diffrn 1.414
_exptl_crystal_description block
_exptl_crystal_F_000 482
_refine_diff_density_max 0.256
_refine_diff_density_min -0.241
_refine_diff_density_rms 0.044
_refine_ls_extinction_method none
_refine_ls_goodness_of_fit_ref 1.029
_refine_ls_hydrogen_treatment constr
_refine_ls_matrix_type full
_refine_ls_number_parameters 304
_refine_ls_number_reflns 5456
_refine_ls_number_restraints 0
_refine_ls_restrained_S_all 1.029
_refine_ls_R_factor_all 0.1089
_refine_ls_R_factor_gt 0.0574
_refine_ls_shift/su_max 0.002
_refine_ls_shift/su_mean 0.000
_refine_ls_structure_factor_coef Fsqd
_refine_ls_weighting_details 'w=1/[\s^2^(Fo^2^)+(0.0737P)^2^+0.3491P] where P=(Fo^2^+2Fc^2^)/3'
_refine_ls_weighting_scheme calc
_refine_ls_wR_factor_gt 0.1445
_refine_ls_wR_factor_ref 0.1702
_reflns_Friedel_coverage 0.000
_reflns_number_gt 3146
_reflns_number_total 5456
_reflns_threshold_expression 'I > 2\s(I)'
_cod_data_source_file d2gc04684a2.cif
_cod_data_source_block test1006_01_a
_cod_depositor_comments 'Adding full bibliography for 7246138--7246139.cif.'
_cod_database_code 7246138
_shelx_shelxl_version_number 2019/1
_shelx_space_group_comment
;
The symmetry employed for this shelxl refinement is uniquely defined
by the following loop, which should always be used as a source of
symmetry information in preference to the above space-group names.
They are only intended as comments.
;
_olex2_refinement_description
;
1. Fixed Uiso
 At 1.2 times of:
  All C(H) groups
 At 1.5 times of:
  All C(H,H,H) groups, All O(H) groups
2.a Ternary CH refined with riding coordinates:
 C5(H5)
2.b Aromatic/amide H refined with riding coordinates:
 C8(H8), C12(H12), C17(H17), C21(H21)
2.c Idealised Me refined as rotating group:
 C10(H10A,H10B,H10C), C14(H14A,H14B,H14C), C18(H18A,H18B,H18C), C20(H20A,H20B,
 H20C), C22(H22A,H22B,H22C)
2.d Idealised tetrahedral OH refined as rotating group:
 O2(H2)
;
_olex2_submission_special_instructions 'No special instructions were received'

loop_
_space_group_symop_operation_xyz
'x, y, z'
'-x, -y, -z'

loop_
_atom_site_label
_atom_site_type_symbol
_atom_site_fract_x
_atom_site_fract_y
_atom_site_fract_z
_atom_site_U_iso_or_equiv
_atom_site_adp_type
_atom_site_occupancy
_atom_site_site_symmetry_order
_atom_site_calc_flag
_atom_site_refinement_flags_posn
_atom_site_refinement_flags_adp
_atom_site_refinement_flags_occupancy
_atom_site_disorder_assembly
_atom_site_disorder_group
F1 F 0.8088(3) 0.7709(3) 0.55927(13) 0.1372(9) Uani 1 1 d . . . . .
F2 F 0.5117(2) 0.85560(17) 0.29894(10) 0.0720(5) Uani 1 1 d . . . . .
F3 F 0.54032(18) 0.33187(18) 0.37080(10) 0.0669(4) Uani 1 1 d . . . . .
F4 F 0.7309(3) 0.4487(3) 0.51876(12) 0.1098(7) Uani 1 1 d . . . . .
F5 F 0.6944(3) 0.9711(2) 0.44741(13) 0.1260(9) Uani 1 1 d . . . . .
O1 O -0.1990(2) 0.2896(2) 0.27467(13) 0.0658(5) Uani 1 1 d . . . . .
O2 O 0.4651(2) 0.7881(2) -0.05715(11) 0.0658(5) Uani 1 1 d . . . . .
H2 H 0.553945 0.775935 -0.071575 0.099 Uiso 1 1 calc R U . . .
O3 O 0.31167(18) 0.18983(17) 0.17921(11) 0.0514(4) Uani 1 1 d . . . . .
O4 O 0.20477(19) 0.70576(18) 0.30540(11) 0.0548(4) Uani 1 1 d . . . . .
C1 C 0.7163(4) 0.7110(4) 0.48358(18) 0.0829(9) Uani 1 1 d . . . . .
C2 C 0.6582(4) 0.8108(4) 0.42744(18) 0.0776(9) Uani 1 1 d . . . . .
C3 C 0.5639(3) 0.7480(3) 0.34955(15) 0.0533(6) Uani 1 1 d . . . . .
C4 C 0.5249(2) 0.5858(3) 0.32541(13) 0.0425(5) Uani 1 1 d . . . . .
C5 C 0.4297(2) 0.5028(2) 0.23903(12) 0.0376(5) Uani 1 1 d . . . . .
H5 H 0.485439 0.402932 0.226287 0.045 Uiso 1 1 calc R U . . .
C6 C 0.2596(2) 0.4460(2) 0.24671(12) 0.0366(4) Uani 1 1 d . . . . .
C7 C 0.1506(3) 0.5489(2) 0.28213(13) 0.0407(5) Uani 1 1 d . . . . .
C8 C -0.0012(3) 0.4934(3) 0.29089(14) 0.0451(5) Uani 1 1 d . . . . .
H8 H -0.071813 0.563506 0.314736 0.054 Uiso 1 1 calc R U . . .
C9 C -0.0467(2) 0.3327(3) 0.26381(14) 0.0433(5) Uani 1 1 d . . . . .
C10 C -0.2545(3) 0.1248(3) 0.2497(2) 0.0777(9) Uani 1 1 d . . . . .
H10A H -0.251299 0.092080 0.190020 0.117 Uiso 1 1 calc R U . . .
H10B H -0.363782 0.112350 0.259426 0.117 Uiso 1 1 calc R U . . .
H10C H -0.185785 0.058883 0.282972 0.117 Uiso 1 1 calc R U . . .
C11 C 0.4389(2) 0.5898(2) 0.16306(12) 0.0374(5) Uani 1 1 d . . . . .
C12 C 0.5877(3) 0.6393(3) 0.14627(14) 0.0454(5) Uani 1 1 d . . . . .
H12 H 0.681158 0.626379 0.184687 0.054 Uiso 1 1 calc R U . . .
C13 C 0.6020(3) 0.7075(3) 0.07402(15) 0.0471(5) Uani 1 1 d . . . . .
C14 C 0.7648(3) 0.7635(4) 0.05868(18) 0.0690(8) Uani 1 1 d . . . . .
H14A H 0.784446 0.708180 0.004658 0.104 Uiso 1 1 calc R U . . .
H14B H 0.847775 0.740435 0.103750 0.104 Uiso 1 1 calc R U . . .
H14C H 0.766134 0.877504 0.057840 0.104 Uiso 1 1 calc R U . . .
C15 C 0.4618(3) 0.7220(3) 0.01642(14) 0.0456(5) Uani 1 1 d . . . . .
C16 C 0.3112(3) 0.6730(3) 0.03014(14) 0.0460(5) Uani 1 1 d . . . . .
C17 C 0.3020(3) 0.6091(3) 0.10403(13) 0.0416(5) Uani 1 1 d . . . . .
H17 H 0.200782 0.578220 0.114402 0.050 Uiso 1 1 calc R U . . .
C18 C 0.1619(3) 0.6880(4) -0.03399(17) 0.0693(8) Uani 1 1 d . . . . .
H18A H 0.141383 0.799963 -0.034233 0.104 Uiso 1 1 calc R U . . .
H18B H 0.071008 0.634564 -0.018843 0.104 Uiso 1 1 calc R U . . .
H18C H 0.177831 0.639163 -0.089947 0.104 Uiso 1 1 calc R U . . .
C19 C 0.2060(2) 0.2863(2) 0.21826(13) 0.0380(5) Uani 1 1 d . . . . .
C20 C 0.2761(4) 0.0218(3) 0.1592(2) 0.0703(8) Uani 1 1 d . . . . .
H20A H 0.261294 -0.019569 0.210121 0.106 Uiso 1 1 calc R U . . .
H20B H 0.364274 -0.029974 0.136558 0.106 Uiso 1 1 calc R U . . .
H20C H 0.178682 0.000656 0.117298 0.106 Uiso 1 1 calc R U . . .
C21 C 0.0547(3) 0.2272(3) 0.22706(13) 0.0428(5) Uani 1 1 d . . . . .
H21 H 0.022611 0.119119 0.208604 0.051 Uiso 1 1 calc R U . . .
C22 C 0.1087(4) 0.8152(3) 0.3497(2) 0.0828(9) Uani 1 1 d . . . . .
H22A H 0.007922 0.825967 0.312841 0.124 Uiso 1 1 calc R U . . .
H22B H 0.165800 0.918524 0.366220 0.124 Uiso 1 1 calc R U . . .
H22C H 0.087648 0.775006 0.399896 0.124 Uiso 1 1 calc R U . . .
C23 C 0.5814(3) 0.4905(3) 0.38591(15) 0.0509(6) Uani 1 1 d . . . . .
C24 C 0.6775(3) 0.5499(4) 0.46349(17) 0.0699(8) Uani 1 1 d . . . . .

loop_
_atom_site_aniso_label
_atom_site_aniso_U_11
_atom_site_aniso_U_22
_atom_site_aniso_U_33
_atom_site_aniso_U_23
_atom_site_aniso_U_13
_atom_site_aniso_U_12
F1 0.157(2) 0.160(2) 0.0640(12) -0.0003(13) -0.0459(13) -0.0370(17)
F2 0.0970(12) 0.0505(8) 0.0639(9) 0.0098(7) 0.0025(8) -0.0127(8)
F3 0.0707(10) 0.0678(10) 0.0693(9) 0.0278(8) 0.0167(8) 0.0086(7)
F4 0.1120(15) 0.1523(19) 0.0671(11) 0.0540(12) -0.0121(10) 0.0112(13)
F5 0.180(2) 0.0870(14) 0.0854(13) -0.0114(11) -0.0181(14) -0.0568(14)
O1 0.0423(9) 0.0604(11) 0.0990(14) 0.0084(10) 0.0300(9) -0.0057(8)
O2 0.0712(12) 0.0820(13) 0.0566(10) 0.0301(9) 0.0281(9) 0.0079(10)
O3 0.0492(9) 0.0394(8) 0.0684(10) -0.0008(7) 0.0266(8) -0.0006(7)
O4 0.0528(9) 0.0392(8) 0.0726(11) -0.0013(8) 0.0207(8) 0.0018(7)
C1 0.087(2) 0.105(3) 0.0448(15) 0.0048(16) -0.0122(15) -0.0197(19)
C2 0.093(2) 0.0731(19) 0.0566(17) -0.0023(15) -0.0007(15) -0.0254(17)
C3 0.0589(15) 0.0539(14) 0.0458(13) 0.0112(11) 0.0039(11) -0.0073(11)
C4 0.0358(11) 0.0532(13) 0.0392(11) 0.0097(10) 0.0069(9) -0.0008(9)
C5 0.0335(10) 0.0394(11) 0.0396(11) 0.0058(9) 0.0064(8) -0.0003(8)
C6 0.0354(10) 0.0403(11) 0.0348(10) 0.0089(9) 0.0062(8) 0.0007(8)
C7 0.0430(12) 0.0400(11) 0.0396(11) 0.0077(9) 0.0075(9) 0.0018(9)
C8 0.0385(12) 0.0517(13) 0.0482(12) 0.0099(10) 0.0135(10) 0.0072(10)
C9 0.0345(11) 0.0519(13) 0.0468(12) 0.0135(10) 0.0114(9) 0.0005(9)
C10 0.0539(16) 0.0617(17) 0.124(3) 0.0197(17) 0.0295(17) -0.0069(13)
C11 0.0375(11) 0.0390(11) 0.0355(10) 0.0022(8) 0.0097(9) -0.0014(8)
C12 0.0364(11) 0.0544(13) 0.0443(12) 0.0054(10) 0.0065(9) -0.0037(10)
C13 0.0478(13) 0.0459(12) 0.0493(13) 0.0009(10) 0.0202(11) -0.0072(10)
C14 0.0528(15) 0.088(2) 0.0701(17) 0.0103(15) 0.0251(13) -0.0183(14)
C15 0.0517(13) 0.0467(12) 0.0427(12) 0.0097(10) 0.0181(10) 0.0022(10)
C16 0.0448(12) 0.0542(13) 0.0408(12) 0.0094(10) 0.0107(10) 0.0061(10)
C17 0.0362(11) 0.0483(12) 0.0412(11) 0.0066(9) 0.0098(9) -0.0017(9)
C18 0.0578(16) 0.102(2) 0.0536(15) 0.0303(15) 0.0075(12) 0.0097(15)
C19 0.0379(11) 0.0419(11) 0.0364(11) 0.0082(9) 0.0106(9) 0.0027(9)
C20 0.0728(18) 0.0436(14) 0.098(2) 0.0016(14) 0.0333(16) 0.0050(12)
C21 0.0413(12) 0.0420(11) 0.0449(12) 0.0084(9) 0.0060(9) -0.0041(9)
C22 0.094(2) 0.0497(16) 0.108(2) -0.0055(15) 0.0408(19) 0.0098(15)
C23 0.0458(13) 0.0612(15) 0.0476(13) 0.0154(11) 0.0078(10) -0.0018(11)
C24 0.0628(17) 0.101(2) 0.0473(15) 0.0277(15) -0.0007(13) 0.0054(16)

loop_
_atom_type_symbol
_atom_type_description
_atom_type_scat_dispersion_real
_atom_type_scat_dispersion_imag
_atom_type_scat_source
C C 0.0033 0.0016 'International Tables Vol C Tables 4.2.6.8 and 6.1.1.4'
H H 0.0000 0.0000 'International Tables Vol C Tables 4.2.6.8 and 6.1.1.4'
O O 0.0106 0.0060 'International Tables Vol C Tables 4.2.6.8 and 6.1.1.4'
F F 0.0171 0.0103 'International Tables Vol C Tables 4.2.6.8 and 6.1.1.4'

loop_
_geom_angle_atom_site_label_1
_geom_angle_atom_site_label_2
_geom_angle_atom_site_label_3
_geom_angle
_geom_angle_site_symmetry_1
_geom_angle_site_symmetry_3
_geom_angle_publ_flag
C9 O1 C10 118.38(19) . . ?
C15 O2 H2 109.5 . . ?
C19 O3 C20 119.05(17) . . ?
C7 O4 C22 118.64(19) . . ?
F1 C1 C2 120.4(3) . . ?
F1 C1 C24 120.0(3) . . ?
C2 C1 C24 119.6(3) . . ?
F5 C2 C1 120.0(3) . . ?
F5 C2 C3 120.1(3) . . ?
C1 C2 C3 120.0(3) . . ?
F2 C3 C2 115.6(2) . . ?
F2 C3 C4 121.8(2) . . ?
C4 C3 C2 122.6(2) . . ?
C3 C4 C5 126.76(19) . . ?
C3 C4 C23 115.2(2) . . ?
C23 C4 C5 118.1(2) . . ?
C4 C5 H5 104.3 . . ?
C6 C5 C4 111.75(16) . . ?
C6 C5 H5 104.3 . . ?
C6 C5 C11 115.03(16) . . ?
C11 C5 C4 115.58(16) . . ?
C11 C5 H5 104.3 . . ?
C7 C6 C5 122.76(18) . . ?
C19 C6 C5 120.43(17) . . ?
C19 C6 C7 116.81(18) . . ?
O4 C7 C6 115.01(18) . . ?
O4 C7 C8 123.30(19) . . ?
C8 C7 C6 121.69(19) . . ?
C7 C8 H8 120.4 . . ?
C9 C8 C7 119.1(2) . . ?
C9 C8 H8 120.4 . . ?
O1 C9 C8 114.78(19) . . ?
O1 C9 C21 123.7(2) . . ?
C21 C9 C8 121.46(19) . . ?
O1 C10 H10A 109.5 . . ?
O1 C10 H10B 109.5 . . ?
O1 C10 H10C 109.5 . . ?
H10A C10 H10B 109.5 . . ?
H10A C10 H10C 109.5 . . ?
H10B C10 H10C 109.5 . . ?
C12 C11 C5 120.54(18) . . ?
C12 C11 C17 117.46(19) . . ?
C17 C11 C5 121.74(17) . . ?
C11 C12 H12 118.9 . . ?
C11 C12 C13 122.2(2) . . ?
C13 C12 H12 118.9 . . ?
C12 C13 C14 120.9(2) . . ?
C15 C13 C12 118.06(19) . . ?
C15 C13 C14 121.0(2) . . ?
C13 C14 H14A 109.5 . . ?
C13 C14 H14B 109.5 . . ?
C13 C14 H14C 109.5 . . ?
H14A C14 H14B 109.5 . . ?
H14A C14 H14C 109.5 . . ?
H14B C14 H14C 109.5 . . ?
O2 C15 C13 121.8(2) . . ?
C16 C15 O2 116.5(2) . . ?
C16 C15 C13 121.7(2) . . ?
C15 C16 C17 118.4(2) . . ?
C15 C16 C18 120.5(2) . . ?
C17 C16 C18 121.1(2) . . ?
C11 C17 H17 118.9 . . ?
C16 C17 C11 122.14(19) . . ?
C16 C17 H17 118.9 . . ?
C16 C18 H18A 109.5 . . ?
C16 C18 H18B 109.5 . . ?
C16 C18 H18C 109.5 . . ?
H18A C18 H18B 109.5 . . ?
H18A C18 H18C 109.5 . . ?
H18B C18 H18C 109.5 . . ?
O3 C19 C6 115.67(17) . . ?
O3 C19 C21 121.76(18) . . ?
C21 C19 C6 122.56(19) . . ?
O3 C20 H20A 109.5 . . ?
O3 C20 H20B 109.5 . . ?
O3 C20 H20C 109.5 . . ?
H20A C20 H20B 109.5 . . ?
H20A C20 H20C 109.5 . . ?
H20B C20 H20C 109.5 . . ?
C9 C21 C19 118.31(19) . . ?
C9 C21 H21 120.8 . . ?
C19 C21 H21 120.8 . . ?
O4 C22 H22A 109.5 . . ?
O4 C22 H22B 109.5 . . ?
O4 C22 H22C 109.5 . . ?
H22A C22 H22B 109.5 . . ?
H22A C22 H22C 109.5 . . ?
H22B C22 H22C 109.5 . . ?
F3 C23 C4 119.7(2) . . ?
F3 C23 C24 117.0(2) . . ?
C24 C23 C4 123.3(2) . . ?
F4 C24 C1 120.8(3) . . ?
F4 C24 C23 120.0(3) . . ?
C1 C24 C23 119.3(3) . . ?

loop_
_geom_bond_atom_site_label_1
_geom_bond_atom_site_label_2
_geom_bond_distance
_geom_bond_site_symmetry_2
_geom_bond_publ_flag
F1 C1 1.344(3) . ?
F2 C3 1.337(3) . ?
F3 C23 1.344(3) . ?
F4 C24 1.349(3) . ?
F5 C2 1.351(3) . ?
O1 C9 1.365(2) . ?
O1 C10 1.427(3) . ?
O2 H2 0.8200 . ?
O2 C15 1.382(3) . ?
O3 C19 1.377(2) . ?
O3 C20 1.413(3) . ?
O4 C7 1.359(2) . ?
O4 C22 1.422(3) . ?
C1 C2 1.360(4) . ?
C1 C24 1.362(4) . ?
C2 C3 1.382(4) . ?
C3 C4 1.375(3) . ?
C4 C5 1.533(3) . ?
C4 C23 1.380(3) . ?
C5 H5 0.9800 . ?
C5 C6 1.523(3) . ?
C5 C11 1.524(3) . ?
C6 C7 1.401(3) . ?
C6 C19 1.389(3) . ?
C7 C8 1.382(3) . ?
C8 H8 0.9300 . ?
C8 C9 1.379(3) . ?
C9 C21 1.376(3) . ?
C10 H10A 0.9600 . ?
C10 H10B 0.9600 . ?
C10 H10C 0.9600 . ?
C11 C12 1.387(3) . ?
C11 C17 1.388(3) . ?
C12 H12 0.9300 . ?
C12 C13 1.389(3) . ?
C13 C14 1.505(3) . ?
C13 C15 1.386(3) . ?
C14 H14A 0.9600 . ?
C14 H14B 0.9600 . ?
C14 H14C 0.9600 . ?
C15 C16 1.382(3) . ?
C16 C17 1.386(3) . ?
C16 C18 1.500(3) . ?
C17 H17 0.9300 . ?
C18 H18A 0.9600 . ?
C18 H18B 0.9600 . ?
C18 H18C 0.9600 . ?
C19 C21 1.388(3) . ?
C20 H20A 0.9600 . ?
C20 H20B 0.9600 . ?
C20 H20C 0.9600 . ?
C21 H21 0.9300 . ?
C22 H22A 0.9600 . ?
C22 H22B 0.9600 . ?
C22 H22C 0.9600 . ?
C23 C24 1.378(4) . ?

loop_
_geom_torsion_atom_site_label_1
_geom_torsion_atom_site_label_2
_geom_torsion_atom_site_label_3
_geom_torsion_atom_site_label_4
_geom_torsion
_geom_torsion_site_symmetry_1
_geom_torsion_site_symmetry_2
_geom_torsion_site_symmetry_3
_geom_torsion_site_symmetry_4
_geom_torsion_publ_flag
F1 C1 C2 F5 0.5(5) . . . . ?
F1 C1 C2 C3 179.7(3) . . . . ?
F1 C1 C24 F4 -0.1(5) . . . . ?
F1 C1 C24 C23 179.4(3) . . . . ?
F2 C3 C4 C5 4.1(4) . . . . ?
F2 C3 C4 C23 -177.1(2) . . . . ?
F3 C23 C24 F4 2.5(4) . . . . ?
F3 C23 C24 C1 -177.0(3) . . . . ?
F5 C2 C3 F2 -1.2(4) . . . . ?
F5 C2 C3 C4 179.2(3) . . . . ?
O1 C9 C21 C19 178.9(2) . . . . ?
O2 C15 C16 C17 -178.7(2) . . . . ?
O2 C15 C16 C18 1.7(3) . . . . ?
O3 C19 C21 C9 -177.46(19) . . . . ?
O4 C7 C8 C9 178.6(2) . . . . ?
C1 C2 C3 F2 179.6(3) . . . . ?
C1 C2 C3 C4 0.0(5) . . . . ?
C2 C1 C24 F4 -178.7(3) . . . . ?
C2 C1 C24 C23 0.8(5) . . . . ?
C2 C3 C4 C5 -176.3(2) . . . . ?
C2 C3 C4 C23 2.4(4) . . . . ?
C3 C4 C5 C6 -107.6(2) . . . . ?
C3 C4 C5 C11 26.5(3) . . . . ?
C3 C4 C23 F3 175.5(2) . . . . ?
C3 C4 C23 C24 -3.4(4) . . . . ?
C4 C5 C6 C7 54.1(3) . . . . ?
C4 C5 C6 C19 -125.8(2) . . . . ?
C4 C5 C11 C12 51.1(3) . . . . ?
C4 C5 C11 C17 -135.0(2) . . . . ?
C4 C23 C24 F4 -178.6(2) . . . . ?
C4 C23 C24 C1 1.9(4) . . . . ?
C5 C4 C23 F3 -5.7(3) . . . . ?
C5 C4 C23 C24 175.5(2) . . . . ?
C5 C6 C7 O4 3.1(3) . . . . ?
C5 C6 C7 C8 -177.92(19) . . . . ?
C5 C6 C19 O3 -3.7(3) . . . . ?
C5 C6 C19 C21 177.29(18) . . . . ?
C5 C11 C12 C13 174.9(2) . . . . ?
C5 C11 C17 C16 -173.22(19) . . . . ?
C6 C5 C11 C12 -176.33(18) . . . . ?
C6 C5 C11 C17 -2.4(3) . . . . ?
C6 C7 C8 C9 -0.2(3) . . . . ?
C6 C19 C21 C9 1.4(3) . . . . ?
C7 C6 C19 O3 176.35(17) . . . . ?
C7 C6 C19 C21 -2.6(3) . . . . ?
C7 C8 C9 O1 -179.65(19) . . . . ?
C7 C8 C9 C21 -1.1(3) . . . . ?
C8 C9 C21 C19 0.5(3) . . . . ?
C10 O1 C9 C8 -178.9(2) . . . . ?
C10 O1 C9 C21 2.6(3) . . . . ?
C11 C5 C6 C7 -80.3(2) . . . . ?
C11 C5 C6 C19 99.8(2) . . . . ?
C11 C12 C13 C14 178.6(2) . . . . ?
C11 C12 C13 C15 -1.6(3) . . . . ?
C12 C11 C17 C16 0.9(3) . . . . ?
C12 C13 C15 O2 -179.9(2) . . . . ?
C12 C13 C15 C16 1.0(3) . . . . ?
C13 C15 C16 C17 0.5(3) . . . . ?
C13 C15 C16 C18 -179.1(2) . . . . ?
C14 C13 C15 O2 0.0(3) . . . . ?
C14 C13 C15 C16 -179.2(2) . . . . ?
C15 C16 C17 C11 -1.5(3) . . . . ?
C17 C11 C12 C13 0.7(3) . . . . ?
C18 C16 C17 C11 178.1(2) . . . . ?
C19 C6 C7 O4 -176.97(18) . . . . ?
C19 C6 C7 C8 2.0(3) . . . . ?
C20 O3 C19 C6 171.3(2) . . . . ?
C20 O3 C19 C21 -9.7(3) . . . . ?
C22 O4 C7 C6 -173.8(2) . . . . ?
C22 O4 C7 C8 7.3(3) . . . . ?
C23 C4 C5 C6 73.7(2) . . . . ?
C23 C4 C5 C11 -152.20(19) . . . . ?
C24 C1 C2 F5 179.1(3) . . . . ?
C24 C1 C2 C3 -1.7(5) . . . . ?
